data_4132842
loop_
_publ_author_name
'B\"ohnke, Julian'
'Arrowsmith, Merle'
'Braunschweig, Holger'

_publ_section_title
;
 Reactivity Enhancement of a Zerovalent Diboron Compound by
 Desymmetrization.
;
_journal_issue 32
_journal_name_full 'Journal of the American Chemical Society'
_journal_page_first 10368
_journal_page_last 10373
_journal_paper_doi 10.1021/jacs.8b06930
_journal_volume 140
_journal_year 2018
_chemical_formula_moiety 'C27 H44 B N3'
_chemical_formula_sum 'C27 H44 B N3'
_chemical_formula_weight 421.46
_space_group_crystal_system triclinic
_space_group_IT_number 2
_space_group_name_Hall '-P 1'
_space_group_name_H-M_alt 'P -1'
_atom_sites_solution_hydrogens mixed
_audit_creation_method SHELXL-2014/6
_cell_angle_alpha 85.852(9)
_cell_angle_beta 89.48(2)
_cell_angle_gamma 76.537(9)
_cell_formula_units_Z 2
_cell_length_a 9.284(3)
_cell_length_b 10.496(3)
_cell_length_c 13.510(4)
_cell_measurement_reflns_used 2800
_cell_measurement_temperature 103(2)
_cell_measurement_theta_max 27.25
_cell_measurement_theta_min 2.42
_cell_volume 1276.9(7)
_computing_cell_refinement 'Saint+ ver. V8.38A (Bruker AXS)'
_computing_data_collection 'APEX2 ver. 2014.9 (Bruker AXS)'
_computing_data_reduction 'Saint+ ver. V8.38A (Bruker AXS)'
_computing_molecular_graphics 'ShelXLe (Huebschle et all, 2011)'
_computing_publication_material 'SHELXL-2014/6 (Sheldrick, 2014)'
_computing_structure_refinement 'SHELXL-2014/6 (Sheldrick, 2014)'
_computing_structure_solution 'SHELXT (Sheldrick, 2014)'
_diffrn_ambient_temperature 103(2)
_diffrn_detector 'CCD area detector (Apex2)'
_diffrn_detector_area_resol_mean 8.333
_diffrn_measured_fraction_theta_full 1.000
_diffrn_measured_fraction_theta_max 1.000
_diffrn_measurement_device_type 'Bruker X8-APEX II'
_diffrn_measurement_method '\f and \w scans'
_diffrn_radiation_monochromator 'multi-layer mirror'
_diffrn_radiation_type MoK\a
_diffrn_radiation_wavelength 0.71073
_diffrn_reflns_av_R_equivalents 0.0436
_diffrn_reflns_av_unetI/netI 0.0575
_diffrn_reflns_Laue_measured_fraction_full 1.000
_diffrn_reflns_Laue_measured_fraction_max 1.000
_diffrn_reflns_limit_h_max 11
_diffrn_reflns_limit_h_min -11
_diffrn_reflns_limit_k_max 13
_diffrn_reflns_limit_k_min -13
_diffrn_reflns_limit_l_max 16
_diffrn_reflns_limit_l_min -16
_diffrn_reflns_number 14316
_diffrn_reflns_point_group_measured_fraction_full 1.000
_diffrn_reflns_point_group_measured_fraction_max 1.000
_diffrn_reflns_theta_full 26.000
_diffrn_reflns_theta_max 26.370
_diffrn_reflns_theta_min 1.511
_diffrn_source 'rotating-anode (Nonius FR-591)'
_exptl_absorpt_coefficient_mu 0.063
_exptl_absorpt_correction_T_max 0.7457
_exptl_absorpt_correction_T_min 0.6003
_exptl_absorpt_correction_type multi-scan
_exptl_absorpt_process_details 'SadAbs 2014/4 (Bruker AXS)'
_exptl_crystal_colour orange
_exptl_crystal_density_diffrn 1.096
_exptl_crystal_description block
_exptl_crystal_F_000 464
_exptl_crystal_size_max 0.084
_exptl_crystal_size_mid 0.079
_exptl_crystal_size_min 0.039
_refine_diff_density_max 0.246
_refine_diff_density_min -0.228
_refine_diff_density_rms 0.042
_refine_ls_extinction_method none
_refine_ls_goodness_of_fit_ref 1.020
_refine_ls_hydrogen_treatment mixed
_refine_ls_matrix_type full
_refine_ls_number_parameters 296
_refine_ls_number_reflns 5222
_refine_ls_number_restraints 0
_refine_ls_restrained_S_all 1.020
_refine_ls_R_factor_all 0.0703
_refine_ls_R_factor_gt 0.0465
_refine_ls_shift/su_max 0.000
_refine_ls_shift/su_mean 0.000
_refine_ls_structure_factor_coef Fsqd
_refine_ls_weighting_details 'w=1/[\s^2^(Fo^2^)+(0.0413P)^2^+0.3413P] where P=(Fo^2^+2Fc^2^)/3'
_refine_ls_weighting_scheme calc
_refine_ls_wR_factor_gt 0.1010
_refine_ls_wR_factor_ref 0.1118
_reflns_Friedel_coverage 0.000
_reflns_number_gt 3856
_reflns_number_total 5222
_reflns_threshold_expression 'I > 2\s(I)'
_cod_data_source_file ja8b06930_si_006.cif
_cod_data_source_block test_a
_cod_original_cell_volume 1276.9(6)
_cod_database_code 4132842
_shelx_space_group_comment
;
The symmetry employed for this shelxl refinement is uniquely defined
by the following loop, which should always be used as a source of
symmetry information in preference to the above space-group names.
They are only intended as comments.
;
_shelx_estimated_absorpt_t_min 0.995
_shelx_estimated_absorpt_t_max 0.998

loop_
_space_group_symop_operation_xyz
'x, y, z'
'-x, -y, -z'

loop_
_atom_site_label
_atom_site_type_symbol
_atom_site_fract_x
_atom_site_fract_y
_atom_site_fract_z
_atom_site_U_iso_or_equiv
_atom_site_adp_type
_atom_site_occupancy
_atom_site_site_symmetry_order
_atom_site_calc_flag
_atom_site_refinement_flags_posn
_atom_site_refinement_flags_adp
N1 N 0.80448(13) 0.35231(12) 0.78232(9) 0.0145(3) Uani 1 1 d . .
H1 H 0.5216(18) 0.4225(16) 0.6767(12) 0.025(4) Uiso 1 1 d . .
C1 C 0.69939(16) 0.47568(14) 0.76980(11) 0.0154(3) Uani 1 1 d . .
B1 B 0.56159(19) 0.49917(17) 0.71478(13) 0.0169(4) Uani 1 1 d . .
N2 N 0.33845(13) 0.68914(12) 0.76301(9) 0.0168(3) Uani 1 1 d . .
C2 C 0.76598(17) 0.57095(15) 0.82546(11) 0.0172(3) Uani 1 1 d . .
C3 C 0.83968(18) 0.65718(16) 0.75408(12) 0.0240(4) Uani 1 1 d . .
H3A H 0.9098 0.6012 0.7117 0.036 Uiso 1 1 calc R U
H3B H 0.8926 0.7079 0.7924 0.036 Uiso 1 1 calc R U
H3C H 0.7636 0.7174 0.7126 0.036 Uiso 1 1 calc R U
N3 N 0.46883(14) 0.74570(12) 0.64395(9) 0.0174(3) Uani 1 1 d . .
C5 C 0.88273(17) 0.47929(15) 0.89385(11) 0.0191(3) Uani 1 1 d . .
H5A H 0.9677 0.5195 0.9032 0.023 Uiso 1 1 calc R U
H5B H 0.8395 0.4638 0.9596 0.023 Uiso 1 1 calc R U
C4 C 0.65604(19) 0.66244(16) 0.88870(13) 0.0266(4) Uani 1 1 d . .
H4A H 0.5855 0.7255 0.8453 0.040 Uiso 1 1 calc R U
H4B H 0.7098 0.7099 0.9294 0.040 Uiso 1 1 calc R U
H4C H 0.6024 0.6106 0.9319 0.040 Uiso 1 1 calc R U
C6 C 0.93413(17) 0.34966(15) 0.84506(11) 0.0172(3) Uani 1 1 d . .
C7 C 1.07729(17) 0.34243(17) 0.78565(12) 0.0239(4) Uani 1 1 d . .
H7A H 1.1034 0.2590 0.7541 0.036 Uiso 1 1 calc R U
H7B H 1.1576 0.3481 0.8304 0.036 Uiso 1 1 calc R U
H7C H 1.0622 0.4155 0.7345 0.036 Uiso 1 1 calc R U
C8 C 0.96545(18) 0.23370(16) 0.92379(12) 0.0245(4) Uani 1 1 d . .
H8A H 0.9868 0.1511 0.8911 0.037 Uiso 1 1 calc R U
H8B H 0.8786 0.2379 0.9663 0.037 Uiso 1 1 calc R U
H8C H 1.0509 0.2380 0.9643 0.037 Uiso 1 1 calc R U
C9 C 0.79344(16) 0.24164(14) 0.73019(11) 0.0143(3) Uani 1 1 d . .
C10 C 0.72812(16) 0.14466(14) 0.77686(11) 0.0161(3) Uani 1 1 d . .
C11 C 0.63933(17) 0.16626(15) 0.87185(11) 0.0193(3) Uani 1 1 d . .
H11 H 0.6539 0.2487 0.8987 0.023 Uiso 1 1 calc R U
C12 C 0.47432(18) 0.18469(17) 0.84812(13) 0.0271(4) Uani 1 1 d . .
H12A H 0.4440 0.2567 0.7968 0.041 Uiso 1 1 calc R U
H12B H 0.4163 0.2056 0.9082 0.041 Uiso 1 1 calc R U
H12C H 0.4571 0.1035 0.8241 0.041 Uiso 1 1 calc R U
C13 C 0.6869(2) 0.05378(17) 0.95199(12) 0.0271(4) Uani 1 1 d . .
H13A H 0.6630 -0.0259 0.9300 0.041 Uiso 1 1 calc R U
H13B H 0.6343 0.0774 1.0137 0.041 Uiso 1 1 calc R U
H13C H 0.7939 0.0378 0.9636 0.041 Uiso 1 1 calc R U
C14 C 0.73585(17) 0.02865(15) 0.73094(12) 0.0200(3) Uani 1 1 d . .
H14 H 0.6950 -0.0384 0.7629 0.024 Uiso 1 1 calc R U
C15 C 0.80216(17) 0.00987(15) 0.63955(12) 0.0214(4) Uani 1 1 d . .
H15 H 0.8124 -0.0717 0.6108 0.026 Uiso 1 1 calc R U
C16 C 0.85340(17) 0.11001(15) 0.59007(12) 0.0200(3) Uani 1 1 d . .
H16 H 0.8932 0.0984 0.5254 0.024 Uiso 1 1 calc R U
C17 C 0.84804(16) 0.22777(14) 0.63293(11) 0.0160(3) Uani 1 1 d . .
C18 C 0.89037(17) 0.33983(15) 0.57053(11) 0.0179(3) Uani 1 1 d . .
H18 H 0.8843 0.4147 0.6134 0.022 Uiso 1 1 calc R U
C19 C 0.77918(18) 0.38593(16) 0.48478(12) 0.0238(4) Uani 1 1 d . .
H19A H 0.8014 0.4629 0.4480 0.036 Uiso 1 1 calc R U
H19B H 0.6786 0.4092 0.5113 0.036 Uiso 1 1 calc R U
H19C H 0.7865 0.3151 0.4402 0.036 Uiso 1 1 calc R U
C20 C 1.04748(18) 0.30325(16) 0.52890(12) 0.0249(4) Uani 1 1 d . .
H20A H 1.0557 0.2301 0.4864 0.037 Uiso 1 1 calc R U
H20B H 1.1189 0.2771 0.5838 0.037 Uiso 1 1 calc R U
H20C H 1.0683 0.3792 0.4898 0.037 Uiso 1 1 calc R U
C21 C 0.45712(16) 0.64201(15) 0.70628(11) 0.0159(3) Uani 1 1 d . .
C22 C 0.28840(18) 0.61229(17) 0.84439(12) 0.0255(4) Uani 1 1 d . .
H22A H 0.1841 0.6123 0.8339 0.038 Uiso 1 1 calc R U
H22B H 0.2992 0.6509 0.9070 0.038 Uiso 1 1 calc R U
H22C H 0.3482 0.5219 0.8471 0.038 Uiso 1 1 calc R U
C23 C 0.27859(17) 0.82182(15) 0.73815(11) 0.0189(3) Uani 1 1 d . .
C24 C 0.14765(18) 0.89898(17) 0.78915(13) 0.0275(4) Uani 1 1 d . .
H24A H 0.1216 0.9889 0.7585 0.041 Uiso 1 1 calc R U
H24B H 0.1714 0.9008 0.8595 0.041 Uiso 1 1 calc R U
H24C H 0.0638 0.8580 0.7831 0.041 Uiso 1 1 calc R U
C25 C 0.36101(17) 0.85749(15) 0.66318(11) 0.0191(3) Uani 1 1 d . .
C26 C 0.3543(2) 0.98744(16) 0.60938(13) 0.0285(4) Uani 1 1 d . .
H26A H 0.3548 0.9783 0.5377 0.043 Uiso 1 1 calc R U
H26B H 0.4403 1.0200 0.6278 0.043 Uiso 1 1 calc R U
H26C H 0.2633 1.0497 0.6272 0.043 Uiso 1 1 calc R U
C27 C 0.56717(18) 0.73656(16) 0.55888(12) 0.0231(4) Uani 1 1 d . .
H27A H 0.5084 0.7491 0.4976 0.035 Uiso 1 1 calc R U
H27B H 0.6357 0.6498 0.5623 0.035 Uiso 1 1 calc R U
H27C H 0.6236 0.8046 0.5595 0.035 Uiso 1 1 calc R U

loop_
_atom_site_aniso_label
_atom_site_aniso_U_11
_atom_site_aniso_U_22
_atom_site_aniso_U_33
_atom_site_aniso_U_23
_atom_site_aniso_U_13
_atom_site_aniso_U_12
N1 0.0142(6) 0.0118(6) 0.0174(7) -0.0034(5) -0.0017(5) -0.0018(5)
C1 0.0184(8) 0.0116(7) 0.0159(8) -0.0028(6) 0.0036(6) -0.0027(6)
B1 0.0197(9) 0.0135(9) 0.0178(9) -0.0021(7) 0.0011(7) -0.0042(7)
N2 0.0158(6) 0.0160(7) 0.0180(7) 0.0001(5) 0.0001(5) -0.0028(5)
C2 0.0191(8) 0.0147(8) 0.0185(8) -0.0039(6) -0.0004(6) -0.0042(6)
C3 0.0264(9) 0.0191(8) 0.0282(9) 0.0015(7) -0.0054(7) -0.0097(7)
N3 0.0185(7) 0.0145(7) 0.0184(7) -0.0001(5) -0.0003(5) -0.0024(5)
C5 0.0204(8) 0.0215(8) 0.0171(8) -0.0036(6) -0.0015(6) -0.0075(7)
C4 0.0259(9) 0.0239(9) 0.0308(10) -0.0122(8) -0.0022(7) -0.0041(7)
C6 0.0182(8) 0.0164(8) 0.0173(8) -0.0023(6) -0.0030(6) -0.0044(6)
C7 0.0173(8) 0.0264(9) 0.0276(9) -0.0037(7) -0.0018(7) -0.0041(7)
C8 0.0261(9) 0.0225(9) 0.0242(9) 0.0007(7) -0.0082(7) -0.0049(7)
C9 0.0130(7) 0.0108(7) 0.0176(8) -0.0019(6) -0.0022(6) 0.0004(6)
C10 0.0141(7) 0.0150(8) 0.0181(8) -0.0007(6) -0.0019(6) -0.0009(6)
C11 0.0220(8) 0.0179(8) 0.0193(8) -0.0010(6) 0.0019(6) -0.0072(7)
C12 0.0222(9) 0.0307(10) 0.0290(10) -0.0011(8) 0.0071(7) -0.0079(8)
C13 0.0343(10) 0.0268(9) 0.0221(9) 0.0023(7) 0.0021(7) -0.0123(8)
C14 0.0209(8) 0.0153(8) 0.0240(9) 0.0004(6) -0.0015(6) -0.0055(7)
C15 0.0252(9) 0.0143(8) 0.0251(9) -0.0065(7) -0.0018(7) -0.0038(7)
C16 0.0237(8) 0.0188(8) 0.0174(8) -0.0042(6) 0.0029(6) -0.0038(7)
C17 0.0136(7) 0.0147(8) 0.0190(8) -0.0020(6) -0.0013(6) -0.0018(6)
C18 0.0215(8) 0.0157(8) 0.0168(8) -0.0030(6) 0.0023(6) -0.0044(6)
C19 0.0310(9) 0.0224(9) 0.0196(9) -0.0008(7) -0.0008(7) -0.0095(7)
C20 0.0283(9) 0.0223(9) 0.0244(9) -0.0023(7) 0.0078(7) -0.0064(7)
C21 0.0144(7) 0.0180(8) 0.0169(8) -0.0030(6) -0.0016(6) -0.0063(6)
C22 0.0237(9) 0.0252(9) 0.0275(9) 0.0034(7) 0.0065(7) -0.0072(7)
C23 0.0175(8) 0.0164(8) 0.0218(8) -0.0026(7) -0.0034(6) -0.0013(6)
C24 0.0230(9) 0.0257(9) 0.0311(10) -0.0067(8) -0.0005(7) 0.0013(7)
C25 0.0200(8) 0.0156(8) 0.0208(8) -0.0013(6) -0.0064(6) -0.0022(6)
C26 0.0341(10) 0.0192(9) 0.0313(10) 0.0034(7) -0.0051(8) -0.0060(8)
C27 0.0256(9) 0.0240(9) 0.0201(9) 0.0015(7) 0.0042(7) -0.0075(7)

loop_
_atom_type_symbol
_atom_type_description
_atom_type_scat_dispersion_real
_atom_type_scat_dispersion_imag
_atom_type_scat_source
C C 0.0033 0.0016 'International Tables Vol C Tables 4.2.6.8 and 6.1.1.4'
H H 0.0000 0.0000 'International Tables Vol C Tables 4.2.6.8 and 6.1.1.4'
B B 0.0013 0.0007 'International Tables Vol C Tables 4.2.6.8 and 6.1.1.4'
N N 0.0061 0.0033 'International Tables Vol C Tables 4.2.6.8 and 6.1.1.4'

loop_
_geom_angle_atom_site_label_1
_geom_angle_atom_site_label_2
_geom_angle_atom_site_label_3
_geom_angle
C9 N1 C1 122.62(12)
C9 N1 C6 121.34(11)
C1 N1 C6 115.77(12)
N1 C1 B1 125.07(13)
N1 C1 C2 105.19(12)
B1 C1 C2 129.74(13)
C1 B1 C21 119.27(14)
C1 B1 H1 124.6(8)
C21 B1 H1 116.1(8)
C21 N2 C23 111.40(13)
C21 N2 C22 123.63(13)
C23 N2 C22 124.80(13)
C4 C2 C1 114.80(13)
C4 C2 C5 109.01(13)
C1 C2 C5 103.35(12)
C4 C2 C3 107.61(13)
C1 C2 C3 111.66(12)
C5 C2 C3 110.34(13)
C2 C3 H3A 109.5
C2 C3 H3B 109.5
H3A C3 H3B 109.5
C2 C3 H3C 109.5
H3A C3 H3C 109.5
H3B C3 H3C 109.5
C21 N3 C25 111.26(13)
C21 N3 C27 123.95(13)
C25 N3 C27 124.21(13)
C6 C5 C2 107.85(12)
C6 C5 H5A 110.1
C2 C5 H5A 110.1
C6 C5 H5B 110.1
C2 C5 H5B 110.1
H5A C5 H5B 108.4
C2 C4 H4A 109.5
C2 C4 H4B 109.5
H4A C4 H4B 109.5
C2 C4 H4C 109.5
H4A C4 H4C 109.5
H4B C4 H4C 109.5
N1 C6 C5 100.67(11)
N1 C6 C8 112.93(13)
C5 C6 C8 110.56(13)
N1 C6 C7 113.18(12)
C5 C6 C7 112.77(13)
C8 C6 C7 106.81(13)
C6 C7 H7A 109.5
C6 C7 H7B 109.5
H7A C7 H7B 109.5
C6 C7 H7C 109.5
H7A C7 H7C 109.5
H7B C7 H7C 109.5
C6 C8 H8A 109.5
C6 C8 H8B 109.5
H8A C8 H8B 109.5
C6 C8 H8C 109.5
H8A C8 H8C 109.5
H8B C8 H8C 109.5
C17 C9 C10 119.78(13)
C17 C9 N1 120.68(13)
C10 C9 N1 119.54(13)
C14 C10 C9 119.04(14)
C14 C10 C11 118.52(14)
C9 C10 C11 122.28(13)
C10 C11 C13 113.09(13)
C10 C11 C12 109.40(13)
C13 C11 C12 109.55(13)
C10 C11 H11 108.2
C13 C11 H11 108.2
C12 C11 H11 108.2
C11 C12 H12A 109.5
C11 C12 H12B 109.5
H12A C12 H12B 109.5
C11 C12 H12C 109.5
H12A C12 H12C 109.5
H12B C12 H12C 109.5
C11 C13 H13A 109.5
C11 C13 H13B 109.5
H13A C13 H13B 109.5
C11 C13 H13C 109.5
H13A C13 H13C 109.5
H13B C13 H13C 109.5
C15 C14 C10 120.82(15)
C15 C14 H14 119.6
C10 C14 H14 119.6
C16 C15 C14 119.78(14)
C16 C15 H15 120.1
C14 C15 H15 120.1
C15 C16 C17 121.37(15)
C15 C16 H16 119.3
C17 C16 H16 119.3
C16 C17 C9 118.57(14)
C16 C17 C18 118.84(14)
C9 C17 C18 122.43(13)
C17 C18 C20 113.32(13)
C17 C18 C19 109.48(13)
C20 C18 C19 109.42(13)
C17 C18 H18 108.2
C20 C18 H18 108.2
C19 C18 H18 108.2
C18 C19 H19A 109.5
C18 C19 H19B 109.5
H19A C19 H19B 109.5
C18 C19 H19C 109.5
H19A C19 H19C 109.5
H19B C19 H19C 109.5
C18 C20 H20A 109.5
C18 C20 H20B 109.5
H20A C20 H20B 109.5
C18 C20 H20C 109.5
H20A C20 H20C 109.5
H20B C20 H20C 109.5
N3 C21 N2 104.37(13)
N3 C21 B1 128.21(13)
N2 C21 B1 127.37(14)
N2 C22 H22A 109.5
N2 C22 H22B 109.5
H22A C22 H22B 109.5
N2 C22 H22C 109.5
H22A C22 H22C 109.5
H22B C22 H22C 109.5
C25 C23 N2 106.34(13)
C25 C23 C24 130.82(15)
N2 C23 C24 122.84(14)
C23 C24 H24A 109.5
C23 C24 H24B 109.5
H24A C24 H24B 109.5
C23 C24 H24C 109.5
H24A C24 H24C 109.5
H24B C24 H24C 109.5
C23 C25 N3 106.59(13)
C23 C25 C26 130.92(15)
N3 C25 C26 122.42(15)
C25 C26 H26A 109.5
C25 C26 H26B 109.5
H26A C26 H26B 109.5
C25 C26 H26C 109.5
H26A C26 H26C 109.5
H26B C26 H26C 109.5
N3 C27 H27A 109.5
N3 C27 H27B 109.5
H27A C27 H27B 109.5
N3 C27 H27C 109.5
H27A C27 H27C 109.5
H27B C27 H27C 109.5

loop_
_geom_bond_atom_site_label_1
_geom_bond_atom_site_label_2
_geom_bond_distance
N1 C9 1.4251(18)
N1 C1 1.4284(18)
N1 C6 1.4723(19)
C1 B1 1.447(2)
C1 C2 1.534(2)
B1 C21 1.582(2)
B1 H1 1.120(17)
N2 C21 1.3533(19)
N2 C23 1.3915(19)
N2 C22 1.453(2)
C2 C4 1.530(2)
C2 C5 1.536(2)
C2 C3 1.539(2)
C3 H3A 0.9800
C3 H3B 0.9800
C3 H3C 0.9800
N3 C21 1.351(2)
N3 C25 1.3923(19)
N3 C27 1.456(2)
C5 C6 1.528(2)
C5 H5A 0.9900
C5 H5B 0.9900
C4 H4A 0.9800
C4 H4B 0.9800
C4 H4C 0.9800
C6 C8 1.533(2)
C6 C7 1.536(2)
C7 H7A 0.9800
C7 H7B 0.9800
C7 H7C 0.9800
C8 H8A 0.9800
C8 H8B 0.9800
C8 H8C 0.9800
C9 C17 1.409(2)
C9 C10 1.410(2)
C10 C14 1.393(2)
C10 C11 1.521(2)
C11 C13 1.530(2)
C11 C12 1.533(2)
C11 H11 1.0000
C12 H12A 0.9800
C12 H12B 0.9800
C12 H12C 0.9800
C13 H13A 0.9800
C13 H13B 0.9800
C13 H13C 0.9800
C14 C15 1.381(2)
C14 H14 0.9500
C15 C16 1.380(2)
C15 H15 0.9500
C16 C17 1.393(2)
C16 H16 0.9500
C17 C18 1.521(2)
C18 C20 1.532(2)
C18 C19 1.533(2)
C18 H18 1.0000
C19 H19A 0.9800
C19 H19B 0.9800
C19 H19C 0.9800
C20 H20A 0.9800
C20 H20B 0.9800
C20 H20C 0.9800
C22 H22A 0.9800
C22 H22B 0.9800
C22 H22C 0.9800
C23 C25 1.348(2)
C23 C24 1.488(2)
C24 H24A 0.9800
C24 H24B 0.9800
C24 H24C 0.9800
C25 C26 1.487(2)
C26 H26A 0.9800
C26 H26B 0.9800
C26 H26C 0.9800
C27 H27A 0.9800
C27 H27B 0.9800
C27 H27C 0.9800

loop_
_geom_torsion_atom_site_label_1
_geom_torsion_atom_site_label_2
_geom_torsion_atom_site_label_3
_geom_torsion_atom_site_label_4
_geom_torsion
C9 N1 C1 B1 8.6(2)
C6 N1 C1 B1 -177.38(15)
C9 N1 C1 C2 -171.14(13)
C6 N1 C1 C2 2.92(16)
N1 C1 B1 C21 -179.23(13)
C2 C1 B1 C21 0.4(2)
N1 C1 C2 C4 -136.60(13)
B1 C1 C2 C4 43.7(2)
N1 C1 C2 C5 -18.02(15)
B1 C1 C2 C5 162.30(16)
N1 C1 C2 C3 100.58(14)
B1 C1 C2 C3 -79.1(2)
C4 C2 C5 C6 149.54(13)
C1 C2 C5 C6 27.01(16)
C3 C2 C5 C6 -92.50(15)
C9 N1 C6 C5 -172.39(13)
C1 N1 C6 C5 13.47(16)
C9 N1 C6 C8 -54.51(18)
C1 N1 C6 C8 131.35(14)
C9 N1 C6 C7 67.01(18)
C1 N1 C6 C7 -107.13(14)
C2 C5 C6 N1 -24.53(15)
C2 C5 C6 C8 -144.14(13)
C2 C5 C6 C7 96.36(15)
C1 N1 C9 C17 83.36(18)
C6 N1 C9 C17 -90.37(17)
C1 N1 C9 C10 -97.10(16)
C6 N1 C9 C10 89.17(17)
C17 C9 C10 C14 8.2(2)
N1 C9 C10 C14 -171.34(13)
C17 C9 C10 C11 -167.09(14)
N1 C9 C10 C11 13.4(2)
C14 C10 C11 C13 54.21(19)
C9 C10 C11 C13 -130.47(15)
C14 C10 C11 C12 -68.19(17)
C9 C10 C11 C12 107.13(16)
C9 C10 C14 C15 -2.1(2)
C11 C10 C14 C15 173.41(14)
C10 C14 C15 C16 -4.0(2)
C14 C15 C16 C17 4.0(2)
C15 C16 C17 C9 2.2(2)
C15 C16 C17 C18 -173.35(14)
C10 C9 C17 C16 -8.2(2)
N1 C9 C17 C16 171.32(13)
C10 C9 C17 C18 167.11(13)
N1 C9 C17 C18 -13.3(2)
C16 C17 C18 C20 -57.82(19)
C9 C17 C18 C20 126.85(15)
C16 C17 C18 C19 64.63(17)
C9 C17 C18 C19 -110.70(16)
C25 N3 C21 N2 1.55(16)
C27 N3 C21 N2 -170.11(13)
C25 N3 C21 B1 -176.15(14)
C27 N3 C21 B1 12.2(2)
C23 N2 C21 N3 -1.45(16)
C22 N2 C21 N3 -177.01(13)
C23 N2 C21 B1 176.27(14)
C22 N2 C21 B1 0.7(2)
C1 B1 C21 N3 80.6(2)
C1 B1 C21 N2 -96.57(19)
C21 N2 C23 C25 0.83(17)
C22 N2 C23 C25 176.32(14)
C21 N2 C23 C24 -179.68(14)
C22 N2 C23 C24 -4.2(2)
N2 C23 C25 N3 0.16(16)
C24 C23 C25 N3 -179.28(16)
N2 C23 C25 C26 -176.91(16)
C24 C23 C25 C26 3.6(3)
C21 N3 C25 C23 -1.09(17)
C27 N3 C25 C23 170.54(14)
C21 N3 C25 C26 176.28(14)
C27 N3 C25 C26 -12.1(2)
